data_2200428
loop_
_publ_author_name
'Kim, Tae Ho'
'Park, Ki-Min'
'Lee, Shim Sung'
'Kim, Jae Sang'
'Kim, Jineun'

_publ_section_title
;
 The sandwich dimeric form of a Cs^I^ complex of 18-crown-6 with
 bridging iodide ions
;
_journal_issue 8
_journal_name_full 'Acta Crystallographica Section E'
_journal_page_first m357
_journal_page_last m358
_journal_paper_doi 10.1107/S1600536801011916
_journal_volume 57
_journal_year 2001
_chemical_formula_moiety 'C24 H48 Cs2 I2 O12 , C8 H10'
_chemical_formula_sum 'C32 H58 Cs2 I2 O12'
_chemical_formula_weight 1154.40
_chemical_name_systematic
;
 di-\m-iodo-bis(1,4,7,10,13,16-hexaoxacyclooctadecanecaesium(I))
p-xylene solvate
;
_space_group_IT_number 12
_symmetry_cell_setting monoclinic
_symmetry_space_group_name_Hall '-C 2y'
_symmetry_space_group_name_H-M 'C 1 2/m 1'
_audit_creation_method SHELXTL
_cell_angle_alpha 90.00
_cell_angle_beta 91.1950(10)
_cell_angle_gamma 90.00
_cell_formula_units_Z 2
_cell_length_a 15.4360(10)
_cell_length_b 17.4317(11)
_cell_length_c 8.1756(5)
_cell_measurement_reflns_used 7131
_cell_measurement_temperature 298(2)
_cell_measurement_theta_max 28.30
_cell_measurement_theta_min 1.76
_cell_volume 2199.4(2)
_computing_cell_refinement SMART
_computing_data_collection 'SMART (Siemens, 1996)'
_computing_data_reduction 'SAINT (Siemens, 1996)'
_computing_molecular_graphics SHELXTL
_computing_publication_material SHELXTL
_computing_structure_refinement SHELXTL
_computing_structure_solution 'SHELXTL (Siemens, 1996)'
_diffrn_ambient_temperature 298(2)
_diffrn_measured_fraction_theta_full .972
_diffrn_measured_fraction_theta_max .972
_diffrn_measurement_device_type 'CCD area-detector'
_diffrn_measurement_method '\f and \w scans'
_diffrn_radiation_monochromator graphite
_diffrn_radiation_source 'fine-focus sealed tube'
_diffrn_radiation_type MoK\a
_diffrn_radiation_wavelength .71073
_diffrn_reflns_av_R_equivalents .0366
_diffrn_reflns_av_sigmaI/netI .0267
_diffrn_reflns_limit_h_max 19
_diffrn_reflns_limit_h_min -18
_diffrn_reflns_limit_k_max 16
_diffrn_reflns_limit_k_min -23
_diffrn_reflns_limit_l_max 10
_diffrn_reflns_limit_l_min -10
_diffrn_reflns_number 7131
_diffrn_reflns_theta_full 28.30
_diffrn_reflns_theta_max 28.30
_diffrn_reflns_theta_min 1.76
_diffrn_standards_decay_% 0
_diffrn_standards_number 0
_exptl_absorpt_coefficient_mu 3.111
_exptl_absorpt_correction_T_max .627
_exptl_absorpt_correction_T_min .386
_exptl_absorpt_correction_type multi-scan
_exptl_absorpt_process_details '(XPREP, Siemens, 1996)'
_exptl_crystal_colour Colourless
_exptl_crystal_density_diffrn 1.743
_exptl_crystal_density_method 'not measured'
_exptl_crystal_description Plate
_exptl_crystal_F_000 1124
_exptl_crystal_size_max .50
_exptl_crystal_size_mid .25
_exptl_crystal_size_min .15
_refine_diff_density_max 1.197
_refine_diff_density_min -1.077
_refine_ls_extinction_method none
_refine_ls_goodness_of_fit_ref 1.091
_refine_ls_hydrogen_treatment constr
_refine_ls_matrix_type full
_refine_ls_number_parameters 115
_refine_ls_number_reflns 2742
_refine_ls_number_restraints 0
_refine_ls_restrained_S_all 1.091
_refine_ls_R_factor_all .0338
_refine_ls_R_factor_gt .0283
_refine_ls_shift/su_max <0.001
_refine_ls_shift/su_mean .000
_refine_ls_structure_factor_coef Fsqd
_refine_ls_weighting_details 'calc w=1/[\s^2^(Fo^2^)+(0.0345P)^2^+2.9180P] where P=(Fo^2^+2Fc^2^)/3'
_refine_ls_weighting_scheme calc
_refine_ls_wR_factor_ref .0753
_reflns_number_gt 2385
_reflns_number_total 2742
_reflns_threshold_expression I>2\s(I)
_cod_data_source_file cf6095.cif
_cod_data_source_block I
_cod_depositor_comments
;
The following automatic conversions were performed:
'_symmetry_cell_setting' value 'Monoclinic' changed to 'monoclinic'
according to '/home/saulius/struct/CIF-dictionaries/cif_core.dic'
dictionary named 'cif_core.dic' version 2.4.1 from 2010-06-29.

Automatic conversion script
Id: cif_fix_enum 1527 2010-12-29 10:47:43Z saulius 

The following automatic conversions were performed:

'_symmetry_cell_setting' value 'Monoclinic' changed to 'monoclinic'
according to /home/saulius/struct/CIF-dictionaries/cif_core.dic
dictionary named 'cif_core.dic' version 2.4.1 from
2010-06-29.

'_exptl_absorpt_correction_type' value 'multiscan'
changed to 'multi-scan' according to
/home/saulius/struct/CIF-dictionaries/cif_core.dic dictionary named
'cif_core.dic' version 2.4.1 from 2010-06-29.

Automatic conversion script
Id: cif_fix_values 1715 2011-07-08 13:25:40Z adriana 
;
_cod_original_sg_symbol_H-M 'C 2/m'
_cod_database_code 2200428
_cod_database_fobs_code 2200428

loop_
_symmetry_equiv_pos_as_xyz
'x, y, z'
'-x, y, -z'
'x+1/2, y+1/2, z'
'-x+1/2, y+1/2, -z'
'-x, -y, -z'
'x, -y, z'
'-x+1/2, -y+1/2, -z'
'x+1/2, -y+1/2, z'

loop_
_atom_site_label
_atom_site_fract_x
_atom_site_fract_y
_atom_site_fract_z
_atom_site_U_iso_or_equiv
_atom_site_adp_type
_atom_site_calc_flag
_atom_site_refinement_flags
_atom_site_occupancy
_atom_site_disorder_assembly
_atom_site_disorder_group
_atom_site_type_symbol
Cs1 .170972(16) .0000 .36783(3) .04777(9) Uani d S 1 . . Cs
I1 .0000 .150813(17) .5000 .05492(10) Uani d S 1 . . I
O1 .3636(3) .0000 .5128(6) .0904(13) Uani d S 1 . . O
O2 .29407(16) .14338(15) .4161(4) .0693(7) Uani d . 1 . . O
O3 .20804(17) .14078(15) .1049(3) .0672(6) Uani d . 1 . . O
O4 .1305(2) .0000 .0011(4) .0645(9) Uani d S 1 . . O
C1 .3762(3) .0690(3) .6022(6) .0924(15) Uani d . 1 . . C
H1A .4309 .0667 .6626 .111 Uiso calc R 1 . . H
H1B .3302 .0750 .6801 .111 Uiso calc R 1 . . H
C2 .3764(3) .1343(3) .4910(6) .0806(12) Uani d . 1 . . C
H2A .3918 .1805 .5511 .097 Uiso calc R 1 . . H
H2B .4194 .1263 .4078 .097 Uiso calc R 1 . . H
C3 .2924(3) .2057(2) .3048(5) .0711(10) Uani d . 1 . . C
H3A .3405 .2014 .2308 .085 Uiso calc R 1 . . H
H3B .2986 .2536 .3645 .085 Uiso calc R 1 . . H
C4 .2104(3) .2058(2) .2110(5) .0711(10) Uani d . 1 . . C
H4A .1621 .2037 .2850 .085 Uiso calc R 1 . . H
H4B .2054 .2525 .1471 .085 Uiso calc R 1 . . H
C5 .1301(3) .1360(2) .0124(5) .0774(11) Uani d . 1 . . C
H5A .1225 .1821 -.0530 .093 Uiso calc R 1 . . H
H5B .0814 .1318 .0850 .093 Uiso calc R 1 . . H
C6 .1333(3) .0680(3) -.0955(5) .0792(12) Uani d . 1 . . C
H6A .0845 .0688 -.1721 .095 Uiso calc R 1 . . H
H6B .1862 .0688 -.1575 .095 Uiso calc R 1 . . H
C7 .0000 .3329(4) .0000 .096(2) Uani d S 1 . . C
H7A .0556 .3145 -.0330 .115 Uiso calc PR .50 . . H
H7B -.0440 .3145 -.0750 .115 Uiso calc PR .50 . . H
H7C -.0116 .3145 .1080 .115 Uiso calc PR .50 . . H
C8 .0000 .4192(3) .0000 .0596(11) Uani d S 1 . . C
C9 .0726(2) .4604(2) -.0427(4) .0598(8) Uani d . 1 . . C
H9 .1225 .4342 -.0720 .072 Uiso calc R 1 . . H

loop_
_atom_site_aniso_label
_atom_site_aniso_U_11
_atom_site_aniso_U_22
_atom_site_aniso_U_33
_atom_site_aniso_U_12
_atom_site_aniso_U_13
_atom_site_aniso_U_23
Cs1 .04634(15) .04223(14) .05461(16) .000 -.00198(10) .000
I1 .04822(16) .04972(17) .0672(2) .000 .00949(13) .000
O1 .100(3) .073(3) .097(3) .000 -.046(3) .000
O2 .0538(13) .0588(14) .0953(19) -.0105(11) .0046(13) -.0034(13)
O3 .0611(14) .0547(13) .0859(18) .0076(11) .0078(13) .0026(12)
O4 .079(2) .066(2) .0484(17) .000 -.0109(16) .000
C1 .077(3) .122(4) .077(3) -.026(3) -.025(2) -.004(3)
C2 .062(2) .071(2) .108(3) -.015(2) -.006(2) -.025(2)
C3 .072(2) .0459(18) .097(3) -.0115(16) .027(2) -.0073(18)
C4 .077(2) .0413(16) .096(3) .0063(16) .029(2) .0049(17)
C5 .081(3) .068(2) .083(3) .017(2) -.001(2) .027(2)
C6 .083(3) .094(3) .060(2) .009(2) -.0113(19) .019(2)
C7 .112(5) .059(3) .118(5) .000 .035(4) .000
C8 .068(3) .060(3) .051(2) .000 .005(2) .000
C9 .0523(17) .072(2) .0554(17) .0096(15) .0059(14) -.0001(15)

loop_
_atom_type_symbol
_atom_type_description
_atom_type_scat_dispersion_real
_atom_type_scat_dispersion_imag
_atom_type_scat_source
C C .0033 .0016 'International Tables Vol C Tables 4.2.6.8 and 6.1.1.4'
H H .0000 .0000 'International Tables Vol C Tables 4.2.6.8 and 6.1.1.4'
O O .0106 .0060 'International Tables Vol C Tables 4.2.6.8 and 6.1.1.4'
I I -.4742 1.8119 'International Tables Vol C Tables 4.2.6.8 and 6.1.1.4'
Cs Cs -.3680 2.1192 'International Tables Vol C Tables 4.2.6.8 and 6.1.1.4'

loop_
_geom_angle_atom_site_label_1
_geom_angle_atom_site_label_2
_geom_angle_atom_site_label_3
_geom_angle_site_symmetry_1
_geom_angle_site_symmetry_3
_geom_angle
_geom_angle_publ_flag
O4 Cs1 O2 . . 103.47(7) ?
O4 Cs1 O2 . 6 103.47(7) ?
O2 Cs1 O2 . 6 104.57(10) ?
O4 Cs1 O1 . . 122.51(12) ?
O2 Cs1 O1 . . 52.97(5) ?
O2 Cs1 O1 6 . 52.97(5) ?
O4 Cs1 O3 . 6 52.99(6) ?
O2 Cs1 O3 . 6 123.66(7) ?
O2 Cs1 O3 6 6 52.03(7) ?
O1 Cs1 O3 . 6 93.95(8) ?
O4 Cs1 O3 . . 52.99(6) ?
O2 Cs1 O3 . . 52.03(7) ?
O2 Cs1 O3 6 . 123.66(7) ?
O1 Cs1 O3 . . 93.95(8) ?
O3 Cs1 O3 6 . 95.33(9) ?
O4 Cs1 C5 . 6 38.69(7) ?
O2 Cs1 C5 . 6 132.85(9) ?
O2 Cs1 C5 6 6 72.00(9) ?
O1 Cs1 C5 . 6 115.15(10) ?
O3 Cs1 C5 6 6 21.57(8) ?
O3 Cs1 C5 . 6 89.67(9) ?
O4 Cs1 C5 . . 38.69(7) ?
O2 Cs1 C5 . . 72.00(9) ?
O2 Cs1 C5 6 . 132.85(9) ?
O1 Cs1 C5 . . 115.15(10) ?
O3 Cs1 C5 6 . 89.67(9) ?
O3 Cs1 C5 . . 21.57(8) ?
C5 Cs1 C5 6 . 77.38(15) ?
O4 Cs1 C1 . . 129.57(10) ?
O2 Cs1 C1 . . 37.47(10) ?
O2 Cs1 C1 6 . 72.50(10) ?
O1 Cs1 C1 . . 20.45(10) ?
O3 Cs1 C1 6 . 113.64(10) ?
O3 Cs1 C1 . . 86.58(9) ?
C5 Cs1 C1 6 . 134.16(11) ?
C5 Cs1 C1 . . 107.89(11) ?
O4 Cs1 C1 . 6 129.57(10) ?
O2 Cs1 C1 . 6 72.50(10) ?
O2 Cs1 C1 6 6 37.47(10) ?
O1 Cs1 C1 . 6 20.45(10) ?
O3 Cs1 C1 6 6 86.58(9) ?
O3 Cs1 C1 . 6 113.64(10) ?
C5 Cs1 C1 6 6 107.89(11) ?
C5 Cs1 C1 . 6 134.16(11) ?
C1 Cs1 C1 . 6 36.30(17) ?
O4 Cs1 C4 . 6 72.78(7) ?
O2 Cs1 C4 . 6 132.66(8) ?
O2 Cs1 C4 6 6 37.64(9) ?
O1 Cs1 C4 . 6 88.35(8) ?
O3 Cs1 C4 6 6 21.24(8) ?
O3 Cs1 C4 . 6 116.18(8) ?
C5 Cs1 C4 6 6 35.89(10) ?
C5 Cs1 C4 . 6 110.55(10) ?
C1 Cs1 C4 . 6 108.71(11) ?
C1 Cs1 C4 6 6 75.05(11) ?
O4 Cs1 C4 . . 72.78(7) ?
O2 Cs1 C4 . . 37.64(9) ?
O2 Cs1 C4 6 . 132.66(8) ?
O1 Cs1 C4 . . 88.35(8) ?
O3 Cs1 C4 6 . 116.18(8) ?
O3 Cs1 C4 . . 21.24(8) ?
C5 Cs1 C4 6 . 110.55(10) ?
C5 Cs1 C4 . . 35.89(10) ?
C1 Cs1 C4 . . 75.05(11) ?
C1 Cs1 C4 6 . 108.71(11) ?
C4 Cs1 C4 6 . 136.51(12) ?
I1 Cs1 I1 . 6_555 84.929(10) y
Cs1 I1 Cs1 . 2_556 95.071(10) y
C1 O1 C1 . 6 116.0(5) ?
C1 O1 Cs1 . . 108.0(3) ?
C1 O1 Cs1 6 . 108.0(3) ?
C2 O2 C3 . . 111.7(3) ?
C2 O2 Cs1 . . 120.0(2) ?
C3 O2 Cs1 . . 121.6(2) ?
C5 O3 C4 . . 112.5(3) ?
C5 O3 Cs1 . . 98.5(2) ?
C4 O3 Cs1 . . 101.3(2) ?
C6 O4 C6 6 . 112.5(4) ?
C6 O4 Cs1 6 . 122.5(2) ?
C6 O4 Cs1 . . 122.5(2) ?
O1 C1 C2 . . 110.1(4) ?
O1 C1 Cs1 . . 51.5(2) ?
C2 C1 Cs1 . . 86.9(2) ?
O2 C2 C1 . . 110.2(3) ?
O2 C3 C4 . . 109.9(3) ?
O3 C4 C3 . . 109.2(3) ?
O3 C4 Cs1 . . 57.45(17) ?
C3 C4 Cs1 . . 88.1(2) ?
O3 C5 C6 . . 109.1(3) ?
O3 C5 Cs1 . . 59.96(17) ?
C6 C5 Cs1 . . 87.0(2) ?
O4 C6 C5 . . 109.6(3) ?
C9 C8 C9 . 2 117.4(5) ?
C9 C8 C7 . . 121.3(2) ?
C9 C8 C7 2 . 121.3(2) ?
C9 C9 C8 6_565 . 121.3(2) ?

loop_
_geom_bond_atom_site_label_1
_geom_bond_atom_site_label_2
_geom_bond_site_symmetry_2
_geom_bond_distance
_geom_bond_publ_flag
Cs1 O4 . 3.050(3) y
Cs1 O2 . 3.159(2) y
Cs1 O2 6 3.159(2) ?
Cs1 O1 . 3.178(4) y
Cs1 O3 6 3.320(3) ?
Cs1 O3 . 3.320(3) y
Cs1 C5 6 3.793(4) ?
Cs1 C5 . 3.793(4) y
Cs1 C1 . 3.860(4) ?
Cs1 C1 6 3.860(4) ?
Cs1 C4 6 3.862(4) ?
Cs1 C4 . 3.862(4) ?
Cs1 I1 . 3.8940(3) y
O1 C1 . 1.418(5) ?
O1 C1 6 1.418(5) ?
O2 C2 . 1.408(5) ?
O2 C3 . 1.417(5) ?
O3 C5 . 1.410(5) ?
O3 C4 . 1.427(5) ?
O4 C6 6 1.425(4) ?
O4 C6 . 1.425(4) ?
C1 C2 . 1.457(7) ?
C3 C4 . 1.466(6) ?
C5 C6 . 1.480(6) ?
C7 C8 . 1.504(8) ?
C8 C9 . 1.382(4) ?
C8 C9 2 1.382(4) ?
C9 C9 6_565 1.381(8) ?
